data_7223657
loop_
_publ_author_name
'Pfeiffer, Constance R.'
'Feaster, Kyle A.'
'Dalgarno, Scott J.'
'Atwood, Jerry L.'

_publ_section_title
;
 Syntheses and characterization of aryl-substituted pyrogallol[4]arenes
 and resorcin[4]arenes
;
_journal_issue 2
_journal_name_full CrystEngComm
_journal_page_first 222
_journal_paper_doi 10.1039/C5CE01792K
_journal_volume 18
_journal_year 2016
_chemical_formula_moiety 'C72 H56 O16, 7(C2 H6 O S)'
_chemical_formula_sum 'C86 H99.8 O23 S7'
_chemical_formula_weight 1725.88
_space_group_IT_number 2
_symmetry_cell_setting triclinic
_symmetry_Int_Tables_number 2
_symmetry_space_group_name_Hall '-P 1'
_symmetry_space_group_name_H-M 'P -1'
_atom_sites_solution_hydrogens geom
_atom_sites_solution_primary direct
_atom_sites_solution_secondary difmap
_audit_creation_method SHELXL-97
_audit_update_record
;
2015-06-05 deposited with the CCDC.
2015-10-21 downloaded from the CCDC.
;
_cell_angle_alpha 112.326(2)
_cell_angle_beta 112.595(2)
_cell_angle_gamma 93.556(2)
_cell_formula_units_Z 1
_cell_length_a 12.3525(6)
_cell_length_b 13.8124(8)
_cell_length_c 15.0196(8)
_cell_measurement_reflns_used 8033
_cell_measurement_temperature 173(2)
_cell_measurement_theta_max 24.33
_cell_measurement_theta_min 2.6
_cell_volume 2122.7(2)
_computing_cell_refinement 'APEX2 (Bruker AXS, 2008)'
_computing_data_collection 'APEX2 (Bruker AXS, 2008)'
_computing_data_reduction 'APEX2 (Bruker AXS, 2008)'
_computing_molecular_graphics 'X-SEED, Barbour, 2001'
_computing_publication_material 'CIFTAB (Sheldrick, 2013)'
_computing_structure_refinement 'SHELXL-1997 (Sheldrick, 1997)'
_computing_structure_solution 'SHELXS-1997 (Sheldrick, 1997)'
_diffrn_ambient_temperature 173(2)
_diffrn_measured_fraction_theta_full 0.979
_diffrn_measured_fraction_theta_max 0.979
_diffrn_measurement_device_type 'Bruker APEXII CCD area detector'
_diffrn_measurement_method 'omega scans'
_diffrn_radiation_monochromator graphite
_diffrn_radiation_type MoK\a
_diffrn_radiation_wavelength 0.71073
_diffrn_reflns_av_R_equivalents 0.0255
_diffrn_reflns_av_sigmaI/netI 0.0320
_diffrn_reflns_limit_h_max 9
_diffrn_reflns_limit_h_min -14
_diffrn_reflns_limit_k_max 16
_diffrn_reflns_limit_k_min -15
_diffrn_reflns_limit_l_max 17
_diffrn_reflns_limit_l_min -16
_diffrn_reflns_number 25294
_diffrn_reflns_theta_full 24.68
_diffrn_reflns_theta_max 24.68
_diffrn_reflns_theta_min 1.64
_diffrn_source 'fine-focus sealed tube'
_diffrn_standards_decay_% 0.0
_exptl_absorpt_coefficient_mu 0.260
_exptl_absorpt_correction_T_max 0.98
_exptl_absorpt_correction_T_min 0.94
_exptl_absorpt_correction_type multi-scan
_exptl_absorpt_process_details
;
 Data were corrected for decay and absorption using the program SADABS 
 (Sheldrick, G. M. (2003). SADABS. Version 2.10. University of
 G\"ottingen, Germany).
;
_exptl_crystal_colour colourless
_exptl_crystal_density_diffrn 1.350
_exptl_crystal_density_method 'not measured'
_exptl_crystal_description prism
_exptl_crystal_F_000 912
_exptl_crystal_size_max 0.12
_exptl_crystal_size_mid 0.10
_exptl_crystal_size_min 0.08
_refine_diff_density_max 1.185
_refine_diff_density_min -1.032
_refine_diff_density_rms 0.137
_refine_ls_extinction_coef 0.031(9)
_refine_ls_extinction_expression Fc^*^=kFc[1+0.001xFc^2^\l^3^/sin(2\q)]^-1/4^
_refine_ls_extinction_method SHELXL
_refine_ls_goodness_of_fit_ref 1.828
_refine_ls_hydrogen_treatment constr
_refine_ls_matrix_type full
_refine_ls_number_parameters 579
_refine_ls_number_reflns 7073
_refine_ls_number_restraints 66
_refine_ls_restrained_S_all 1.858
_refine_ls_R_factor_all 0.1651
_refine_ls_R_factor_gt 0.1350
_refine_ls_shift/su_max 0.000
_refine_ls_shift/su_mean 0.000
_refine_ls_structure_factor_coef Fsqd
_refine_ls_weighting_details 'calc w=1/[\s^2^(Fo^2^)+(0.2000P)^2^+0.0000P] where P=(Fo^2^+2Fc^2^)/3'
_refine_ls_weighting_scheme calc
_refine_ls_wR_factor_gt 0.4052
_refine_ls_wR_factor_ref 0.4342
_reflns_number_gt 5155
_reflns_number_total 7073
_reflns_threshold_expression >2sigma(I)
_cod_data_source_file c5ce01792k2.cif
_cod_data_source_block Cocrystal7
_cod_original_formula_sum 'C86 H99.80 O23 S7'
_cod_database_code 7223657

loop_
_symmetry_equiv_pos_as_xyz
'x, y, z'
'-x, -y, -z'

loop_
_atom_site_label
_atom_site_type_symbol
_atom_site_fract_x
_atom_site_fract_y
_atom_site_fract_z
_atom_site_U_iso_or_equiv
_atom_site_adp_type
_atom_site_occupancy
_atom_site_symmetry_multiplicity
_atom_site_calc_flag
_atom_site_refinement_flags
_atom_site_disorder_assembly
_atom_site_disorder_group
O1C O 0.115(3) 0.5395(16) 0.471(3) 0.30(3) Uiso 0.40 1 d PD A 1
C2C C 0.0459(11) 0.7031(12) 0.4982(11) 0.055(4) Uiso 0.40 1 d PD A 1
H2C1 H -0.0417 0.6727 0.4586 0.083 Uiso 0.40 1 calc PR A 1
H2C2 H 0.0647 0.7752 0.5025 0.083 Uiso 0.40 1 calc PR A 1
H2C3 H 0.0743 0.7082 0.5707 0.083 Uiso 0.40 1 calc PR A 1
C1C C 0.2644(10) 0.7002(13) 0.5201(13) 0.073(5) Uiso 0.40 1 d PD A 1
H1C1 H 0.3215 0.6664 0.4956 0.110 Uiso 0.40 1 calc PR A 1
H1C2 H 0.2843 0.7070 0.5923 0.110 Uiso 0.40 1 calc PR A 1
H1C3 H 0.2699 0.7720 0.5217 0.110 Uiso 0.40 1 calc PR A 1
S1D S 0.3080(4) 0.6579(3) 0.1806(3) 0.0512(11) Uiso 0.40 1 d PD B 1
C2D C 0.332(4) 0.5988(19) 0.271(3) 0.25(4) Uiso 0.40 1 d PD B 1
H2D1 H 0.2623 0.5944 0.2863 0.381 Uiso 0.40 1 calc PR B 1
H2D2 H 0.4048 0.6433 0.3383 0.381 Uiso 0.40 1 calc PR B 1
H2D3 H 0.3437 0.5261 0.2391 0.381 Uiso 0.40 1 calc PR B 1
S1B S 0.3386(4) 0.2824(3) 0.4829(3) 0.0693(10) Uiso 0.50 1 d PD C 1
S2B S 0.2412(5) 0.3202(5) 0.4548(5) 0.0638(15) Uiso 0.30 1 d PD D 2
O1B O 0.3147(10) 0.3331(8) 0.5753(7) 0.069(3) Uiso 0.50 1 d PD C 1
C2B C 0.374(4) 0.406(2) 0.474(3) 0.48(6) Uiso 0.50 1 d PD C 1
H2B1 H 0.4597 0.4410 0.5196 0.726 Uiso 0.50 1 calc PR C 1
H2B2 H 0.3252 0.4541 0.4975 0.726 Uiso 0.50 1 calc PR C 1
H2B3 H 0.3548 0.3896 0.3992 0.726 Uiso 0.50 1 calc PR C 1
C1B C 0.1770(19) 0.258(3) 0.3908(18) 0.228(18) Uiso 0.50 1 d PD C 1
H1B1 H 0.1310 0.1908 0.3799 0.342 Uiso 0.50 1 calc PR C 1
H1B2 H 0.1700 0.2525 0.3216 0.342 Uiso 0.50 1 calc PR C 1
H1B3 H 0.1446 0.3182 0.4222 0.342 Uiso 0.50 1 calc PR C 1
O3A O 0.2979(4) 0.8084(3) 0.0474(3) 0.0533(11) Uani 1 1 d . . .
H3A H 0.2440 0.7732 -0.0159 0.064 Uiso 1 1 calc R . .
O4A O 0.0640(3) 0.6643(4) -0.2854(3) 0.0597(12) Uani 1 1 d . . .
H4A H 0.0318 0.6647 -0.3464 0.072 Uiso 1 1 d . . .
O1A O 0.4890(4) 1.1690(3) 0.3110(3) 0.0579(11) Uani 1 1 d . . .
H1A H 0.5589 1.1574 0.3338 0.069 Uiso 1 1 d . . .
C4A C 0.2833(4) 0.9507(4) -0.0100(4) 0.0378(12) Uani 1 1 d . . .
C5A C 0.3167(4) 1.0621(4) 0.0218(4) 0.0382(12) Uani 1 1 d . . .
H5A H 0.2916 1.0878 -0.0316 0.046 Uiso 1 1 calc R . .
C7A C 0.2023(5) 0.8717(4) -0.1262(4) 0.0430(13) Uani 1 1 d . . .
H7A H 0.1270 0.8370 -0.1288 0.052 Uiso 1 1 calc R . .
C1A C 0.4237(5) 1.0975(4) 0.2076(4) 0.0437(13) Uani 1 1 d . . .
O2A O 0.4380(4) 0.9584(4) 0.2592(3) 0.0620(12) Uani 1 1 d . . .
H2A H 0.4000 0.8954 0.2386 0.074 Uiso 1 1 calc R . .
O6A O 0.4101(4) 0.5448(4) -0.3134(4) 0.0807(16) Uani 1 1 d . . .
H6A H 0.3659 0.4828 -0.3374 0.097 Uiso 1 1 d . . .
C12A C 0.3820(5) 0.7992(4) -0.1414(4) 0.0406(13) Uani 1 1 d . . .
H12A H 0.4329 0.8672 -0.0858 0.049 Uiso 1 1 calc R . .
C11A C 0.4356(5) 0.7210(4) -0.1878(4) 0.0461(14) Uani 1 1 d . . .
C13A C 0.2580(5) 0.7827(4) -0.1721(4) 0.0428(13) Uani 1 1 d . . .
C8A C 0.1873(5) 0.6825(5) -0.2499(4) 0.0486(14) Uani 1 1 d . . .
C6A C 0.3846(5) 1.1352(4) 0.1275(4) 0.0403(13) Uani 1 1 d . . .
O5A O 0.1614(4) 0.5027(4) -0.3778(4) 0.0748(15) Uani 1 1 d . . .
H5A1 H 0.1555 0.4953 -0.4377 0.090 Uiso 1 1 calc R . .
C9A C 0.2361(6) 0.6029(5) -0.2992(5) 0.0593(17) Uani 1 1 d . . .
C3A C 0.3246(5) 0.9156(4) 0.0696(4) 0.0413(13) Uani 1 1 d . . .
C2A C 0.3946(5) 0.9878(5) 0.1770(4) 0.0440(13) Uani 1 1 d . . .
C15A C 0.1646(4) 0.9333(5) -0.1970(4) 0.0464(14) Uani 1 1 d . . .
C14A C 0.5696(5) 0.7459(4) -0.1588(4) 0.0444(14) Uani 1 1 d . . .
H14A H 0.5772 0.7038 -0.2260 0.053 Uiso 1 1 calc R . .
C10A C 0.3602(6) 0.6212(5) -0.2654(5) 0.0537(16) Uani 1 1 d . . .
C26A C 0.6452(5) 0.7103(4) -0.0776(5) 0.0493(14) Uani 1 1 d . . .
C24A C 0.2246(5) 0.9431(5) -0.2536(4) 0.0507(15) Uani 1 1 d . . .
H24A H 0.2875 0.9068 -0.2535 0.061 Uiso 1 1 calc R . .
C21A C 0.0421(5) 1.0517(6) -0.2567(5) 0.0630(17) Uani 1 1 d . . .
C28A C 0.8096(6) 0.7081(5) -0.1367(6) 0.0605(17) Uani 1 1 d . . .
H28A H 0.7666 0.7372 -0.1840 0.073 Uiso 1 1 calc R . .
C27A C 0.7610(5) 0.6910(4) -0.0732(5) 0.0527(16) Uani 1 1 d . . .
C16A C 0.0711(5) 0.9902(5) -0.1960(5) 0.0539(15) Uani 1 1 d . . .
C23A C 0.1980(6) 1.0037(6) -0.3114(5) 0.0667(19) Uani 1 1 d . . .
H23A H 0.2433 1.0089 -0.3489 0.080 Uiso 1 1 calc R . .
O7A O 0.0773(5) 1.1183(5) -0.3683(4) 0.0952(18) Uani 1 1 d . . .
C35A C 0.6102(5) 0.6925(6) -0.0097(5) 0.0586(17) Uani 1 1 d . . .
H35A H 0.5345 0.7051 -0.0123 0.070 Uiso 1 1 calc R . .
O8A O 0.8603(5) 0.5932(5) 0.1341(6) 0.105(2) Uani 1 1 d . . .
C17A C 0.0066(5) 0.9880(6) -0.1363(5) 0.0651(18) Uani 1 1 d . . .
H17A H 0.0243 0.9477 -0.0955 0.078 Uiso 1 1 calc R . .
C22A C 0.1079(6) 1.0553(6) -0.3146(5) 0.0656(18) Uani 1 1 d . . .
C32A C 0.8316(6) 0.6516(5) 0.0009(6) 0.0661(19) Uani 1 1 d . . .
C18A C -0.0812(6) 1.0439(8) -0.1373(6) 0.089(3) Uani 1 1 d . . .
H18A H -0.1216 1.0446 -0.0945 0.107 Uiso 1 1 calc R . .
C30A C 0.9798(7) 0.6411(6) -0.0685(8) 0.084(3) Uani 1 1 d . . .
H30A H 1.0503 0.6192 -0.0712 0.101 Uiso 1 1 calc R . .
C29A C 0.9169(7) 0.6851(6) -0.1346(7) 0.080(2) Uani 1 1 d . . .
H29A H 0.9474 0.6996 -0.1787 0.097 Uiso 1 1 calc R . .
C31A C 0.9403(7) 0.6285(6) 0.0026(8) 0.083(2) Uani 1 1 d . . .
H31A H 0.9879 0.6040 0.0526 0.100 Uiso 1 1 calc R . .
C19A C -0.1123(7) 1.0997(7) -0.2000(6) 0.088(3) Uani 1 1 d . . .
H19A H -0.1781 1.1329 -0.2041 0.105 Uiso 1 1 calc R . .
C33A C 0.7864(6) 0.6354(6) 0.0695(7) 0.074(2) Uani 1 1 d . . .
C34A C 0.6787(6) 0.6564(7) 0.0650(7) 0.081(2) Uani 1 1 d . . .
H34A H 0.6500 0.6466 0.1121 0.097 Uiso 1 1 calc R . .
C20A C -0.0500(7) 1.1074(7) -0.2553(6) 0.083(2) Uani 1 1 d . . .
H20A H -0.0683 1.1504 -0.2932 0.099 Uiso 1 1 calc R . .
C36A C 0.8144(9) 0.5677(10) 0.1999(10) 0.123(4) Uani 1 1 d . . .
H36A H 0.8088 0.6341 0.2517 0.184 Uiso 1 1 calc R . .
H36B H 0.8693 0.5336 0.2383 0.184 Uiso 1 1 calc R . .
H36C H 0.7341 0.5181 0.1541 0.184 Uiso 1 1 calc R . .
C25A C 0.1473(11) 1.1311(9) -0.4219(9) 0.127(4) Uani 1 1 d . . .
H25A H 0.2335 1.1535 -0.3719 0.191 Uiso 1 1 calc R . .
H25B H 0.1255 1.1861 -0.4471 0.191 Uiso 1 1 calc R . .
H25C H 0.1309 1.0623 -0.4832 0.191 Uiso 1 1 calc R . .
S1C S 0.1173(4) 0.6204(3) 0.4321(3) 0.0519(11) Uiso 0.40 1 d PD A 1
S2C S 0.1466(6) 0.6008(4) 0.4061(5) 0.0448(13) Uiso 0.30 1 d PD E 2
C4C C 0.169(3) 0.7043(13) 0.526(2) 0.15(2) Uiso 0.30 1 d PD E 2
H4C1 H 0.0909 0.7185 0.5225 0.223 Uiso 0.30 1 calc PR E 2
H4C2 H 0.2214 0.7696 0.5398 0.223 Uiso 0.30 1 calc PR E 2
H4C3 H 0.2072 0.6837 0.5845 0.223 Uiso 0.30 1 calc PR E 2
C3C C 0.3040(13) 0.6006(17) 0.4471(18) 0.067(6) Uiso 0.30 1 d PD E 2
H3C1 H 0.3138 0.5472 0.3872 0.101 Uiso 0.30 1 calc PR E 2
H3C2 H 0.3331 0.5822 0.5078 0.101 Uiso 0.30 1 calc PR E 2
H3C3 H 0.3506 0.6724 0.4688 0.101 Uiso 0.30 1 calc PR E 2
O2B O 0.3445(13) 0.2916(12) 0.5379(10) 0.066(4) Uiso 0.30 1 d PD D 2
C3B C 0.3576(13) 0.3799(12) 0.4308(13) 0.041(4) Uiso 0.30 1 d PD D 2
H3B1 H 0.3877 0.4571 0.4797 0.062 Uiso 0.30 1 calc PR D 2
H3B2 H 0.3229 0.3702 0.3565 0.062 Uiso 0.30 1 calc PR D 2
H3B3 H 0.4245 0.3443 0.4435 0.062 Uiso 0.30 1 calc PR D 2
C4B C 0.2120(13) 0.1910(11) 0.3518(10) 0.029(4) Uiso 0.30 1 d PD D 2
H4B1 H 0.1497 0.1411 0.3491 0.044 Uiso 0.30 1 calc PR D 2
H4B2 H 0.2862 0.1654 0.3660 0.044 Uiso 0.30 1 calc PR D 2
H4B3 H 0.1837 0.1948 0.2829 0.044 Uiso 0.30 1 calc PR D 2
O2C O 0.1230(12) 0.5097(10) 0.4363(10) 0.026(4) Uiso 0.30 1 d PD E 2
O1D O 0.3524(9) 0.7718(7) 0.2689(7) 0.055(2) Uiso 0.40 1 d PD B 1
O2D O 0.4865(10) 0.7743(8) 0.2331(9) 0.046(3) Uiso 0.30 1 d PD F 2
S2D S 0.4196(5) 0.6691(5) 0.1571(4) 0.0491(13) Uiso 0.30 1 d PD F 2
C4D C 0.2860(15) 0.672(2) 0.174(4) 0.21(4) Uiso 0.30 1 d PD F 2
H4D1 H 0.2389 0.7121 0.1371 0.317 Uiso 0.30 1 calc PR F 2
H4D2 H 0.3066 0.7085 0.2501 0.317 Uiso 0.30 1 calc PR F 2
H4D3 H 0.2382 0.5985 0.1425 0.317 Uiso 0.30 1 calc PR F 2
C1D C 0.4467(18) 0.6479(19) 0.175(2) 0.097(9) Uiso 0.40 1 d PD B 1
H1D1 H 0.4548 0.6784 0.1279 0.146 Uiso 0.40 1 calc PR B 1
H1D2 H 0.4494 0.5719 0.1465 0.146 Uiso 0.40 1 calc PR B 1
H1D3 H 0.5132 0.6879 0.2471 0.146 Uiso 0.40 1 calc PR B 1
S1E S 0.4071(3) 0.9066(3) 0.4363(3) 0.0208(9) Uiso 0.25 1 d PD G -1
O1E O 0.4004(10) 0.8407(8) 0.4940(9) 0.026(2) Uiso 0.25 1 d PD G -1
C1E C 0.5650(15) 0.968(3) 0.520(4) 0.40(10) Uiso 0.25 1 d PD G -1
H1E1 H 0.6123 0.9213 0.4930 0.594 Uiso 0.25 1 calc PR G -1
H1E2 H 0.5843 0.9788 0.5937 0.594 Uiso 0.25 1 calc PR G -1
H1E3 H 0.5847 1.0381 0.5207 0.594 Uiso 0.25 1 calc PR G -1
S3D S 0.4079(17) 0.6694(13) 0.2333(15) 0.197(6) Uiso 0.30 1 d PD H 3
C2E C 0.358(2) 1.0131(13) 0.5013(18) 0.055(6) Uiso 0.25 1 d PD G -1
H2E1 H 0.2698 0.9928 0.4718 0.083 Uiso 0.25 1 calc PR G -1
H2E2 H 0.3822 1.0755 0.4910 0.083 Uiso 0.25 1 calc PR G -1
H2E3 H 0.3943 1.0317 0.5780 0.083 Uiso 0.25 1 calc PR G -1
C3D C 0.4726(19) 0.5915(14) 0.2269(17) 0.061(5) Uiso 0.30 1 d PD F 2
H3D1 H 0.5494 0.5780 0.2263 0.092 Uiso 0.30 1 calc PR F 2
H3D2 H 0.4130 0.5226 0.1921 0.092 Uiso 0.30 1 calc PR F 2
H3D3 H 0.4851 0.6307 0.3012 0.092 Uiso 0.30 1 calc PR F 2
C5D C 0.455(3) 0.559(3) 0.158(3) 0.149(15) Uiso 0.30 1 d PD H 3
H5D1 H 0.5005 0.5841 0.1269 0.223 Uiso 0.30 1 calc PR H 3
H5D2 H 0.3833 0.5015 0.1002 0.223 Uiso 0.30 1 calc PR H 3
H5D3 H 0.5060 0.5304 0.2055 0.223 Uiso 0.30 1 calc PR H 3
O3D O 0.294(3) 0.649(3) 0.130(3) 0.204(19) Uiso 0.30 1 d PD H 3
C6D C 0.322(3) 0.580(3) 0.259(3) 0.095(12) Uiso 0.30 1 d PD H 3
H6D1 H 0.2799 0.6206 0.2990 0.143 Uiso 0.30 1 calc PR H 3
H6D2 H 0.3769 0.5488 0.3016 0.143 Uiso 0.30 1 calc PR H 3
H6D3 H 0.2622 0.5214 0.1909 0.143 Uiso 0.30 1 calc PR H 3
S3C S 0.2019(9) 0.6086(7) 0.4443(8) 0.098(3) Uiso 0.30 1 d PD I 3
O3C O 0.1036(13) 0.5248(10) 0.4403(12) 0.029(4) Uiso 0.30 1 d PD I 3
H5C1 H 0.1444 0.4887 0.4841 0.043 Uiso 0.30 1 calc PR I 3
H5C2 H 0.0547 0.4709 0.3659 0.043 Uiso 0.30 1 calc PR I 3
H5C3 H 0.0512 0.5631 0.4684 0.043 Uiso 0.30 1 calc PR I 3
C6C C 0.146(2) 0.7176(11) 0.500(2) 0.067(7) Uiso 0.30 1 d PD I 3
H6C1 H 0.0823 0.7274 0.4426 0.101 Uiso 0.30 1 calc PR I 3
H6C2 H 0.2113 0.7833 0.5450 0.101 Uiso 0.30 1 calc PR I 3
H6C3 H 0.1115 0.7029 0.5443 0.101 Uiso 0.30 1 calc PR I 3
S3B S 0.2715(14) 0.2428(12) 0.4962(12) 0.125(5) Uiso 0.20 1 d PD J 3
O3B O 0.2591(15) 0.3476(11) 0.5449(12) 0.034(4) Uiso 0.20 1 d PD J 3
C6B C 0.215(3) 0.220(3) 0.3654(11) 0.072(13) Uiso 0.20 1 d PD J 3
H6B1 H 0.1273 0.1911 0.3304 0.107 Uiso 0.20 1 calc PR J 3
H6B2 H 0.2519 0.1672 0.3290 0.107 Uiso 0.20 1 calc PR J 3
H6B3 H 0.2337 0.2874 0.3613 0.107 Uiso 0.20 1 calc PR J 3
O2E O 0.4859(15) 0.7840(12) 0.4795(13) 0.060(4) Uiso 0.25 1 d PD K -2
C4E C 0.391(4) 0.922(2) 0.544(4) 0.155(19) Uiso 0.25 1 d PD K -2
H4E1 H 0.3085 0.8879 0.5265 0.232 Uiso 0.25 1 calc PR K -2
H4E2 H 0.3960 0.9981 0.5583 0.232 Uiso 0.25 1 calc PR K -2
H4E3 H 0.4486 0.9176 0.6079 0.232 Uiso 0.25 1 calc PR K -2
C3E C 0.5614(16) 0.9579(13) 0.4913(16) 0.035(4) Uiso 0.25 1 d PD K -2
H3E1 H 0.5987 0.9412 0.4419 0.052 Uiso 0.25 1 calc PR K -2
H3E2 H 0.6180 0.9606 0.5596 0.052 Uiso 0.25 1 calc PR K -2
H3E3 H 0.5415 1.0280 0.5036 0.052 Uiso 0.25 1 calc PR K -2
S2E S 0.424(2) 0.854(2) 0.433(2) 0.40(3) Uiso 0.25 1 d PD K -2
C5C C 0.104(5) 0.581(3) 0.3078(15) 0.53(11) Uiso 0.30 1 d PD I 3
H5C4 H 0.1178 0.5183 0.2584 0.790 Uiso 0.30 1 calc PR I 3
H5C5 H 0.1206 0.6438 0.2956 0.790 Uiso 0.30 1 calc PR I 3
H5C6 H 0.0192 0.5656 0.2953 0.790 Uiso 0.30 1 calc PR I 3
C5B C 0.4262(15) 0.274(2) 0.528(2) 0.050 Uiso 0.20 1 d PD J 3
H5B1 H 0.4748 0.2948 0.6045 0.075 Uiso 0.20 1 calc PR J 3
H5B2 H 0.4435 0.3344 0.5123 0.075 Uiso 0.20 1 calc PR J 3
H5B3 H 0.4463 0.2111 0.4853 0.075 Uiso 0.20 1 calc PR J 3

loop_
_atom_site_aniso_label
_atom_site_aniso_U_11
_atom_site_aniso_U_22
_atom_site_aniso_U_33
_atom_site_aniso_U_23
_atom_site_aniso_U_13
_atom_site_aniso_U_12
O3A 0.063(3) 0.042(2) 0.056(2) 0.0175(19) 0.032(2) 0.0110(19)
O4A 0.043(2) 0.075(3) 0.048(2) 0.014(2) 0.0248(18) -0.007(2)
O1A 0.067(3) 0.057(3) 0.041(2) 0.013(2) 0.026(2) 0.003(2)
C4A 0.029(3) 0.049(3) 0.045(3) 0.019(2) 0.025(2) 0.016(2)
C5A 0.031(3) 0.051(3) 0.044(3) 0.022(3) 0.025(2) 0.020(2)
C7A 0.033(3) 0.048(3) 0.046(3) 0.016(3) 0.021(2) 0.009(2)
C1A 0.045(3) 0.048(3) 0.042(3) 0.014(3) 0.027(2) 0.011(2)
O2A 0.079(3) 0.060(3) 0.051(2) 0.029(2) 0.028(2) 0.015(2)
O6A 0.082(3) 0.049(3) 0.103(4) 0.001(3) 0.068(3) 0.002(2)
C12A 0.039(3) 0.043(3) 0.038(3) 0.011(2) 0.023(2) 0.007(2)
C11A 0.050(3) 0.048(3) 0.040(3) 0.010(3) 0.029(3) 0.007(3)
C13A 0.042(3) 0.050(3) 0.039(3) 0.016(3) 0.024(2) 0.008(2)
C8A 0.038(3) 0.060(4) 0.038(3) 0.011(3) 0.020(2) -0.002(3)
C6A 0.044(3) 0.048(3) 0.044(3) 0.020(3) 0.032(2) 0.019(2)
O5A 0.084(3) 0.055(3) 0.061(3) -0.005(2) 0.043(3) -0.018(2)
C9A 0.064(4) 0.055(4) 0.048(3) 0.008(3) 0.033(3) -0.013(3)
C3A 0.041(3) 0.044(3) 0.050(3) 0.021(3) 0.030(3) 0.015(2)
C2A 0.048(3) 0.055(4) 0.040(3) 0.023(3) 0.027(3) 0.017(3)
C15A 0.029(3) 0.057(4) 0.042(3) 0.018(3) 0.009(2) 0.001(2)
C14A 0.047(3) 0.042(3) 0.051(3) 0.013(3) 0.035(3) 0.011(2)
C10A 0.063(4) 0.046(3) 0.052(3) 0.006(3) 0.041(3) 0.009(3)
C26A 0.057(3) 0.044(3) 0.070(4) 0.028(3) 0.046(3) 0.023(3)
C24A 0.049(3) 0.058(4) 0.044(3) 0.018(3) 0.025(3) 0.006(3)
C21A 0.042(3) 0.073(5) 0.060(4) 0.033(3) 0.007(3) 0.006(3)
C28A 0.062(4) 0.050(4) 0.102(5) 0.036(4) 0.062(4) 0.027(3)
C27A 0.053(3) 0.036(3) 0.086(4) 0.027(3) 0.045(3) 0.018(3)
C16A 0.038(3) 0.077(4) 0.046(3) 0.031(3) 0.014(3) 0.012(3)
C23A 0.060(4) 0.079(5) 0.051(4) 0.025(3) 0.021(3) -0.005(4)
O7A 0.108(4) 0.114(5) 0.079(3) 0.067(4) 0.031(3) 0.029(4)
C35A 0.048(3) 0.081(5) 0.070(4) 0.043(4) 0.038(3) 0.024(3)
O8A 0.081(4) 0.127(5) 0.157(6) 0.108(5) 0.055(4) 0.048(3)
C17A 0.045(3) 0.102(5) 0.072(4) 0.052(4) 0.031(3) 0.039(3)
C22A 0.068(4) 0.073(5) 0.055(4) 0.034(4) 0.021(3) 0.014(4)
C32A 0.056(4) 0.051(4) 0.106(5) 0.044(4) 0.040(4) 0.020(3)
C18A 0.056(4) 0.140(8) 0.086(5) 0.051(5) 0.040(4) 0.052(5)
C30A 0.069(5) 0.068(5) 0.161(8) 0.063(5) 0.079(5) 0.044(4)
C29A 0.071(5) 0.058(4) 0.137(7) 0.034(5) 0.076(5) 0.025(4)
C31A 0.063(4) 0.065(5) 0.141(7) 0.055(5) 0.051(5) 0.036(4)
C19A 0.063(5) 0.129(8) 0.078(5) 0.053(5) 0.027(4) 0.053(5)
C33A 0.059(4) 0.094(6) 0.104(5) 0.072(5) 0.039(4) 0.031(4)
C34A 0.066(4) 0.119(7) 0.103(6) 0.074(5) 0.054(4) 0.032(4)
C20A 0.073(5) 0.098(6) 0.073(5) 0.047(5) 0.017(4) 0.036(4)
C36A 0.097(7) 0.158(10) 0.156(9) 0.124(9) 0.043(7) 0.027(7)
C25A 0.182(11) 0.141(10) 0.121(8) 0.106(8) 0.077(8) 0.049(8)

loop_
_atom_type_symbol
_atom_type_description
_atom_type_scat_dispersion_real
_atom_type_scat_dispersion_imag
_atom_type_scat_source
C C 0.0033 0.0016 'International Tables Vol C Tables 4.2.6.8 and 6.1.1.4'
H H 0.0000 0.0000 'International Tables Vol C Tables 4.2.6.8 and 6.1.1.4'
O O 0.0106 0.0060 'International Tables Vol C Tables 4.2.6.8 and 6.1.1.4'
S S 0.1246 0.1234 'International Tables Vol C Tables 4.2.6.8 and 6.1.1.4'

loop_
_geom_angle_atom_site_label_1
_geom_angle_atom_site_label_2
_geom_angle_atom_site_label_3
_geom_angle
_geom_angle_site_symmetry_1
_geom_angle_site_symmetry_3
S1C C2C H2C1 109.5 . .
S1C C2C H2C2 109.5 . .
H2C1 C2C H2C2 109.5 . .
S1C C2C H2C3 109.5 . .
H2C1 C2C H2C3 109.5 . .
H2C2 C2C H2C3 109.5 . .
S1C C1C H1C1 109.5 . .
S1C C1C H1C2 109.5 . .
H1C1 C1C H1C2 109.5 . .
S1C C1C H1C3 109.5 . .
H1C1 C1C H1C3 109.5 . .
H1C2 C1C H1C3 109.5 . .
O1D S1D C1D 96.2(8) . .
O1D S1D C2D 93.3(9) . .
C1D S1D C2D 94.4(9) . .
S1D C2D H2D1 109.5 . .
S1D C2D H2D2 109.5 . .
H2D1 C2D H2D2 109.5 . .
S1D C2D H2D3 109.5 . .
H2D1 C2D H2D3 109.5 . .
H2D2 C2D H2D3 109.5 . .
O1B S1B C2B 94.8(10) . .
O1B S1B C1B 90.7(10) . .
C2B S1B C1B 90.4(9) . .
O2B S2B C4B 90.2(6) . .
O2B S2B C3B 88.6(8) . .
C4B S2B C3B 93.8(6) . .
S1B C2B H2B1 109.5 . .
S1B C2B H2B2 109.5 . .
H2B1 C2B H2B2 109.5 . .
S1B C2B H2B3 109.5 . .
H2B1 C2B H2B3 109.5 . .
H2B2 C2B H2B3 109.5 . .
S1B C1B H1B1 109.5 . .
S1B C1B H1B2 109.5 . .
H1B1 C1B H1B2 109.5 . .
S1B C1B H1B3 109.5 . .
H1B1 C1B H1B3 109.5 . .
H1B2 C1B H1B3 109.5 . .
C3A O3A H3A 109.5 . .
C8A O4A H4A 109.1 . .
C1A O1A H1A 108.9 . .
C3A C4A C5A 117.3(5) . .
C3A C4A C7A 121.0(5) . .
C5A C4A C7A 121.6(5) . .
C6A C5A C4A 122.3(5) . .
C6A C5A H5A 118.9 . .
C4A C5A H5A 118.9 . .
C13A C7A C4A 113.6(4) . .
C13A C7A C15A 110.4(4) . .
C4A C7A C15A 110.2(4) . .
C13A C7A H7A 107.4 . .
C4A C7A H7A 107.4 . .
C15A C7A H7A 107.4 . .
O1A C1A C2A 121.8(5) . .
O1A C1A C6A 119.3(5) . .
C2A C1A C6A 118.9(5) . .
C2A O2A H2A 109.5 . .
C10A O6A H6A 109.2 . .
C13A C12A C11A 123.7(5) . .
C13A C12A H12A 118.2 . .
C11A C12A H12A 118.2 . .
C10A C11A C12A 117.0(5) . .
C10A C11A C14A 121.1(5) . .
C12A C11A C14A 121.8(5) . .
C8A C13A C12A 116.8(5) . .
C8A C13A C7A 121.0(5) . .
C12A C13A C7A 122.1(5) . .
C13A C8A O4A 118.6(5) . .
C13A C8A C9A 121.6(5) . .
O4A C8A C9A 119.7(5) . .
C5A C6A C1A 119.3(5) . .
C5A C6A C14A 121.3(5) . 2_675
C1A C6A C14A 119.1(5) . 2_675
C9A O5A H5A1 109.5 . .
O5A C9A C10A 120.0(6) . .
O5A C9A C8A 119.7(5) . .
C10A C9A C8A 120.1(5) . .
O3A C3A C4A 122.1(5) . .
O3A C3A C2A 116.4(5) . .
C4A C3A C2A 121.5(5) . .
O2A C2A C1A 115.0(5) . .
O2A C2A C3A 124.3(5) . .
C1A C2A C3A 120.7(5) . .
C24A C15A C16A 118.1(6) . .
C24A C15A C7A 121.8(5) . .
C16A C15A C7A 119.9(5) . .
C26A C14A C11A 114.1(5) . .
C26A C14A C6A 113.0(4) . 2_675
C11A C14A C6A 110.1(4) . 2_675
C26A C14A H14A 106.4 . .
C11A C14A H14A 106.4 . .
C6A C14A H14A 106.4 2_675 .
O6A C10A C11A 118.0(5) . .
O6A C10A C9A 121.2(5) . .
C11A C10A C9A 120.6(5) . .
C35A C26A C27A 117.9(5) . .
C35A C26A C14A 123.3(5) . .
C27A C26A C14A 118.8(5) . .
C15A C24A C23A 122.9(6) . .
C15A C24A H24A 118.5 . .
C23A C24A H24A 118.5 . .
C22A C21A C20A 122.5(7) . .
C22A C21A C16A 118.5(6) . .
C20A C21A C16A 119.0(7) . .
C29A C28A C27A 123.3(7) . .
C29A C28A H28A 118.4 . .
C27A C28A H28A 118.4 . .
C28A C27A C32A 116.7(5) . .
C28A C27A C26A 124.1(6) . .
C32A C27A C26A 119.2(5) . .
C17A C16A C21A 118.6(6) . .
C17A C16A C15A 122.1(5) . .
C21A C16A C15A 119.3(5) . .
C22A C23A C24A 120.2(6) . .
C22A C23A H23A 119.9 . .
C24A C23A H23A 119.9 . .
C22A O7A C25A 117.3(7) . .
C26A C35A C34A 124.0(6) . .
C26A C35A H35A 118.0 . .
C34A C35A H35A 118.0 . .
C33A O8A C36A 115.3(7) . .
C18A C17A C16A 120.0(7) . .
C18A C17A H17A 120.0 . .
C16A C17A H17A 120.0 . .
C23A C22A O7A 123.9(7) . .
C23A C22A C21A 120.9(6) . .
O7A C22A C21A 115.1(6) . .
C31A C32A C33A 121.8(7) . .
C31A C32A C27A 119.7(7) . .
C33A C32A C27A 118.5(6) . .
C17A C18A C19A 121.0(7) . .
C17A C18A H18A 119.5 . .
C19A C18A H18A 119.5 . .
C29A C30A C31A 120.0(6) . .
C29A C30A H30A 120.0 . .
C31A C30A H30A 120.0 . .
C30A C29A C28A 119.6(7) . .
C30A C29A H29A 120.2 . .
C28A C29A H29A 120.2 . .
C32A C31A C30A 120.5(7) . .
C32A C31A H31A 119.8 . .
C30A C31A H31A 119.8 . .
C20A C19A C18A 120.9(7) . .
C20A C19A H19A 119.5 . .
C18A C19A H19A 119.5 . .
C34A C33A O8A 126.2(7) . .
C34A C33A C32A 120.9(6) . .
O8A C33A C32A 112.9(6) . .
C33A C34A C35A 119.6(6) . .
C33A C34A H34A 120.2 . .
C35A C34A H34A 120.2 . .
C19A C20A C21A 120.2(7) . .
C19A C20A H20A 119.9 . .
C21A C20A H20A 119.9 . .
O8A C36A H36A 109.5 . .
O8A C36A H36B 109.5 . .
H36A C36A H36B 109.5 . .
O8A C36A H36C 109.5 . .
H36A C36A H36C 109.5 . .
H36B C36A H36C 109.5 . .
O7A C25A H25A 109.5 . .
O7A C25A H25B 109.5 . .
H25A C25A H25B 109.5 . .
O7A C25A H25C 109.5 . .
H25A C25A H25C 109.5 . .
H25B C25A H25C 109.5 . .
O1C S1C C2C 98.3(10) . .
O1C S1C C1C 100.5(13) . .
C2C S1C C1C 96.3(6) . .
O2C S2C C4C 95.3(9) . .
O2C S2C C3C 92.2(8) . .
C4C S2C C3C 95.0(9) . .
S2C C4C H4C1 109.5 . .
S2C C4C H4C2 109.5 . .
H4C1 C4C H4C2 109.5 . .
S2C C4C H4C3 109.5 . .
H4C1 C4C H4C3 109.5 . .
H4C2 C4C H4C3 109.5 . .
S2C C3C H3C1 109.5 . .
S2C C3C H3C2 109.5 . .
H3C1 C3C H3C2 109.5 . .
S2C C3C H3C3 109.5 . .
H3C1 C3C H3C3 109.5 . .
H3C2 C3C H3C3 109.5 . .
S2B C3B H3B1 109.5 . .
S2B C3B H3B2 109.5 . .
H3B1 C3B H3B2 109.5 . .
S2B C3B H3B3 109.5 . .
H3B1 C3B H3B3 109.5 . .
H3B2 C3B H3B3 109.5 . .
S2B C4B H4B1 109.5 . .
S2B C4B H4B2 109.5 . .
H4B1 C4B H4B2 109.5 . .
S2B C4B H4B3 109.5 . .
H4B1 C4B H4B3 109.5 . .
H4B2 C4B H4B3 109.5 . .
O2D S2D C3D 103.1(8) . .
O2D S2D C4D 98.9(11) . .
C3D S2D C4D 95.6(10) . .
S2D C4D H4D1 109.5 . .
S2D C4D H4D2 109.5 . .
H4D1 C4D H4D2 109.5 . .
S2D C4D H4D3 109.5 . .
H4D1 C4D H4D3 109.5 . .
H4D2 C4D H4D3 109.5 . .
S1D C1D H1D1 109.5 . .
S1D C1D H1D2 109.5 . .
H1D1 C1D H1D2 109.5 . .
S1D C1D H1D3 109.5 . .
H1D1 C1D H1D3 109.5 . .
H1D2 C1D H1D3 109.5 . .
O1E S1E C2E 98.6(7) . .
O1E S1E C1E 93.8(14) . .
C2E S1E C1E 95.6(10) . .
S1E C1E H1E1 109.5 . .
S1E C1E H1E2 109.5 . .
H1E1 C1E H1E2 109.5 . .
S1E C1E H1E3 109.5 . .
H1E1 C1E H1E3 109.5 . .
H1E2 C1E H1E3 109.5 . .
O3D S3D C5D 90.6(13) . .
O3D S3D C6D 89.8(10) . .
C5D S3D C6D 91.3(9) . .
S1E C2E H2E1 109.5 . .
S1E C2E H2E2 109.5 . .
H2E1 C2E H2E2 109.5 . .
S1E C2E H2E3 109.5 . .
H2E1 C2E H2E3 109.5 . .
H2E2 C2E H2E3 109.5 . .
S2D C3D H3D1 109.5 . .
S2D C3D H3D2 109.5 . .
H3D1 C3D H3D2 109.5 . .
S2D C3D H3D3 109.5 . .
H3D1 C3D H3D3 109.5 . .
H3D2 C3D H3D3 109.5 . .
S3D C5D H5D1 109.5 . .
S3D C5D H5D2 109.5 . .
H5D1 C5D H5D2 109.5 . .
S3D C5D H5D3 109.5 . .
H5D1 C5D H5D3 109.5 . .
H5D2 C5D H5D3 109.5 . .
S3D C6D H6D1 109.5 . .
S3D C6D H6D2 109.5 . .
H6D1 C6D H6D2 109.5 . .
S3D C6D H6D3 109.5 . .
H6D1 C6D H6D3 109.5 . .
H6D2 C6D H6D3 109.5 . .
O3C S3C C6C 92.1(8) . .
O3C S3C C5C 89.4(13) . .
C6C S3C C5C 93.9(10) . .
S3C O3C H5C1 109.5 . .
S3C O3C H5C2 109.5 . .
H5C1 O3C H5C2 109.5 . .
S3C O3C H5C3 109.5 . .
H5C1 O3C H5C3 109.5 . .
H5C2 O3C H5C3 109.5 . .
S3C C6C H6C1 109.5 . .
S3C C6C H6C2 109.5 . .
H6C1 C6C H6C2 109.5 . .
S3C C6C H6C3 109.5 . .
H6C1 C6C H6C3 109.5 . .
H6C2 C6C H6C3 109.5 . .
O3B S3B C6B 101.7(12) . .
O3B S3B C5B 98.7(12) . .
C6B S3B C5B 97.7(10) . .
S3B C6B H6B1 109.5 . .
S3B C6B H6B2 109.5 . .
H6B1 C6B H6B2 109.5 . .
S3B C6B H6B3 109.5 . .
H6B1 C6B H6B3 109.5 . .
H6B2 C6B H6B3 109.5 . .
S2E C4E H4E1 109.5 . .
S2E C4E H4E2 109.5 . .
H4E1 C4E H4E2 109.5 . .
S2E C4E H4E3 109.5 . .
H4E1 C4E H4E3 109.5 . .
H4E2 C4E H4E3 109.5 . .
S2E C3E H3E1 109.5 . .
S2E C3E H3E2 109.5 . .
H3E1 C3E H3E2 109.5 . .
S2E C3E H3E3 109.5 . .
H3E1 C3E H3E3 109.5 . .
H3E2 C3E H3E3 109.5 . .
O2E S2E C4E 93.2(12) . .
O2E S2E C3E 94.9(14) . .
C4E S2E C3E 92.3(10) . .
S3C C5C H5C4 109.5 . .
S3C C5C H5C5 109.5 . .
H5C4 C5C H5C5 109.5 . .
S3C C5C H5C6 109.5 . .
H5C4 C5C H5C6 109.5 . .
H5C5 C5C H5C6 109.5 . .
S3B C5B H5B1 109.5 . .
S3B C5B H5B2 109.5 . .
H5B1 C5B H5B2 109.5 . .
S3B C5B H5B3 109.5 . .
H5B1 C5B H5B3 109.5 . .
H5B2 C5B H5B3 109.5 . .

loop_
_geom_bond_atom_site_label_1
_geom_bond_atom_site_label_2
_geom_bond_distance
_geom_bond_site_symmetry_2
O1C S1C 1.443(18) .
C2C S1C 1.732(12) .
C2C H2C1 0.9800 .
C2C H2C2 0.9800 .
C2C H2C3 0.9800 .
C1C S1C 1.750(12) .
C1C H1C1 0.9800 .
C1C H1C2 0.9800 .
C1C H1C3 0.9800 .
S1D O1D 1.511(10) .
S1D C1D 1.759(15) .
S1D C2D 1.781(19) .
C2D H2D1 0.9800 .
C2D H2D2 0.9800 .
C2D H2D3 0.9800 .
S1B O1B 1.451(10) .
S1B C2B 1.801(19) .
S1B C1B 1.859(17) .
S2B O2B 1.598(12) .
S2B C4B 1.761(13) .
S2B C3B 1.830(12) .
C2B H2B1 0.9800 .
C2B H2B2 0.9800 .
C2B H2B3 0.9800 .
C1B H1B1 0.9800 .
C1B H1B2 0.9800 .
C1B H1B3 0.9800 .
O3A C3A 1.375(6) .
O3A H3A 0.8400 .
O4A C8A 1.376(6) .
O4A H4A 0.8494 .
O1A C1A 1.346(6) .
O1A H1A 0.8487 .
C4A C3A 1.387(7) .
C4A C5A 1.406(7) .
C4A C7A 1.522(7) .
C5A C6A 1.378(7) .
C5A H5A 0.9500 .
C7A C13A 1.512(7) .
C7A C15A 1.558(8) .
C7A H7A 1.0000 .
C1A C2A 1.382(8) .
C1A C6A 1.419(8) .
O2A C2A 1.371(6) .
O2A H2A 0.8400 .
O6A C10A 1.363(7) .
O6A H6A 0.8463 .
C12A C13A 1.394(7) .
C12A C11A 1.402(7) .
C12A H12A 0.9500 .
C11A C10A 1.383(8) .
C11A C14A 1.519(7) .
C13A C8A 1.371(8) .
C8A C9A 1.389(9) .
C6A C14A 1.527(8) 2_675
O5A C9A 1.387(7) .
O5A H5A1 0.8400 .
C9A C10A 1.388(9) .
C3A C2A 1.394(8) .
C15A C24A 1.359(8) .
C15A C16A 1.438(8) .
C14A C26A 1.497(8) .
C14A C6A 1.527(8) 2_675
C14A H14A 1.0000 .
C26A C35A 1.343(8) .
C26A C27A 1.453(7) .
C24A C23A 1.390(9) .
C24A H24A 0.9500 .
C21A C22A 1.411(10) .
C21A C20A 1.415(10) .
C21A C16A 1.434(9) .
C28A C29A 1.374(9) .
C28A C27A 1.384(9) .
C28A H28A 0.9500 .
C27A C32A 1.439(9) .
C16A C17A 1.417(9) .
C23A C22A 1.354(10) .
C23A H23A 0.9500 .
O7A C22A 1.376(8) .
O7A C25A 1.432(12) .
C35A C34A 1.404(9) .
C35A H35A 0.9500 .
O8A C33A 1.389(8) .
O8A C36A 1.445(11) .
C17A C18A 1.368(9) .
C17A H17A 0.9500 .
C32A C31A 1.392(9) .
C32A C33A 1.423(10) .
C18A C19A 1.394(11) .
C18A H18A 0.9500 .
C30A C29A 1.373(11) .
C30A C31A 1.393(11) .
C30A H30A 0.9500 .
C29A H29A 0.9500 .
C31A H31A 0.9500 .
C19A C20A 1.357(11) .
C19A H19A 0.9500 .
C33A C34A 1.360(10) .
C34A H34A 0.9500 .
C20A H20A 0.9500 .
C36A H36A 0.9800 .
C36A H36B 0.9800 .
C36A H36C 0.9800 .
C25A H25A 0.9800 .
C25A H25B 0.9800 .
C25A H25C 0.9800 .
S2C O2C 1.537(11) .
S2C C4C 1.728(18) .
S2C C3C 1.800(14) .
C4C H4C1 0.9800 .
C4C H4C2 0.9800 .
C4C H4C3 0.9800 .
C3C H3C1 0.9800 .
C3C H3C2 0.9800 .
C3C H3C3 0.9800 .
C3B H3B1 0.9800 .
C3B H3B2 0.9800 .
C3B H3B3 0.9800 .
C4B H4B1 0.9800 .
C4B H4B2 0.9800 .
C4B H4B3 0.9800 .
O2D S2D 1.401(11) .
S2D C3D 1.757(14) .
S2D C4D 1.760(19) .
C4D H4D1 0.9800 .
C4D H4D2 0.9800 .
C4D H4D3 0.9800 .
C1D H1D1 0.9800 .
C1D H1D2 0.9800 .
C1D H1D3 0.9800 .
S1E O1E 1.493(10) .
S1E C2E 1.720(14) .
S1E C1E 1.79(2) .
C1E H1E1 0.9800 .
C1E H1E2 0.9800 .
C1E H1E3 0.9800 .
S3D O3D 1.545(19) .
S3D C5D 1.803(19) .
S3D C6D 1.829(18) .
C2E H2E1 0.9800 .
C2E H2E2 0.9800 .
C2E H2E3 0.9800 .
C3D H3D1 0.9800 .
C3D H3D2 0.9800 .
C3D H3D3 0.9800 .
C5D H5D1 0.9800 .
C5D H5D2 0.9800 .
C5D H5D3 0.9800 .
C6D H6D1 0.9800 .
C6D H6D2 0.9800 .
C6D H6D3 0.9800 .
S3C O3C 1.592(13) .
S3C C6C 1.753(15) .
S3C C5C 1.80(2) .
O3C H5C1 0.9800 .
O3C H5C2 0.9800 .
O3C H5C3 0.9800 .
C6C H6C1 0.9800 .
C6C H6C2 0.9800 .
C6C H6C3 0.9800 .
S3B O3B 1.402(15) .
S3B C6B 1.701(18) .
S3B C5B 1.763(17) .
C6B H6B1 0.9800 .
C6B H6B2 0.9800 .
C6B H6B3 0.9800 .
O2E S2E 1.48(2) .
C4E S2E 1.80(2) .
C4E H4E1 0.9800 .
C4E H4E2 0.9800 .
C4E H4E3 0.9800 .
C3E S2E 1.82(2) .
C3E H3E1 0.9800 .
C3E H3E2 0.9800 .
C3E H3E3 0.9800 .
C5C H5C4 0.9800 .
C5C H5C5 0.9800 .
C5C H5C6 0.9800 .
C5B H5B1 0.9800 .
C5B H5B2 0.9800 .
C5B H5B3 0.9800 .

loop_
_geom_torsion_atom_site_label_1
_geom_torsion_atom_site_label_2
_geom_torsion_atom_site_label_3
_geom_torsion_atom_site_label_4
_geom_torsion
_geom_torsion_site_symmetry_1
_geom_torsion_site_symmetry_4
C3A C4A C5A C6A -1.9(6) . .
C7A C4A C5A C6A 176.5(4) . .
C3A C4A C7A C13A -58.2(6) . .
C5A C4A C7A C13A 123.5(5) . .
C3A C4A C7A C15A 177.2(4) . .
C5A C4A C7A C15A -1.1(6) . .
C13A C12A C11A C10A -2.6(8) . .
C13A C12A C11A C14A 174.4(5) . .
C11A C12A C13A C8A 2.1(8) . .
C11A C12A C13A C7A -175.1(5) . .
C4A C7A C13A C8A 149.5(5) . .
C15A C7A C13A C8A -86.1(6) . .
C4A C7A C13A C12A -33.4(7) . .
C15A C7A C13A C12A 91.0(6) . .
C12A C13A C8A O4A -177.6(5) . .
C7A C13A C8A O4A -0.3(8) . .
C12A C13A C8A C9A -2.8(8) . .
C7A C13A C8A C9A 174.5(5) . .
C4A C5A C6A C1A 0.7(7) . .
C4A C5A C6A C14A 173.8(4) . 2_675
O1A C1A C6A C5A -179.3(4) . .
C2A C1A C6A C5A 1.3(7) . .
O1A C1A C6A C14A 7.4(7) . 2_675
C2A C1A C6A C14A -171.9(4) . 2_675
C13A C8A C9A O5A -179.8(5) . .
O4A C8A C9A O5A -5.1(9) . .
C13A C8A C9A C10A 4.1(9) . .
O4A C8A C9A C10A 178.8(5) . .
C5A C4A C3A O3A -179.6(4) . .
C7A C4A C3A O3A 2.0(7) . .
C5A C4A C3A C2A 1.1(7) . .
C7A C4A C3A C2A -177.3(4) . .
O1A C1A C2A O2A -0.6(7) . .
C6A C1A C2A O2A 178.7(4) . .
O1A C1A C2A C3A 178.6(5) . .
C6A C1A C2A C3A -2.1(7) . .
O3A C3A C2A O2A 0.6(7) . .
C4A C3A C2A O2A 179.9(5) . .
O3A C3A C2A C1A -178.4(4) . .
C4A C3A C2A C1A 0.9(7) . .
C13A C7A C15A C24A -29.9(7) . .
C4A C7A C15A C24A 96.5(6) . .
C13A C7A C15A C16A 155.8(5) . .
C4A C7A C15A C16A -77.8(6) . .
C10A C11A C14A C26A -84.6(7) . .
C12A C11A C14A C26A 98.5(6) . .
C10A C11A C14A C6A 147.1(5) . 2_675
C12A C11A C14A C6A -29.7(7) . 2_675
C12A C11A C10A O6A 178.5(5) . .
C14A C11A C10A O6A 1.5(9) . .
C12A C11A C10A C9A 3.8(9) . .
C14A C11A C10A C9A -173.3(5) . .
O5A C9A C10A O6A 4.8(9) . .
C8A C9A C10A O6A -179.1(6) . .
O5A C9A C10A C11A 179.4(6) . .
C8A C9A C10A C11A -4.6(9) . .
C11A C14A C26A C35A -21.6(8) . .
C6A C14A C26A C35A 105.2(6) 2_675 .
C11A C14A C26A C27A 156.7(5) . .
C6A C14A C26A C27A -76.5(6) 2_675 .
C16A C15A C24A C23A -1.1(8) . .
C7A C15A C24A C23A -175.5(5) . .
C29A C28A C27A C32A 2.8(10) . .
C29A C28A C27A C26A -177.2(6) . .
C35A C26A C27A C28A -178.6(6) . .
C14A C26A C27A C28A 3.0(8) . .
C35A C26A C27A C32A 1.5(8) . .
C14A C26A C27A C32A -176.9(5) . .
C22A C21A C16A C17A 178.9(6) . .
C20A C21A C16A C17A -0.4(10) . .
C22A C21A C16A C15A -0.7(9) . .
C20A C21A C16A C15A -180.0(6) . .
C24A C15A C16A C17A -177.7(6) . .
C7A C15A C16A C17A -3.2(9) . .
C24A C15A C16A C21A 1.9(8) . .
C7A C15A C16A C21A 176.4(5) . .
C15A C24A C23A C22A -0.9(10) . .
C27A C26A C35A C34A -0.1(10) . .
C14A C26A C35A C34A 178.3(7) . .
C21A C16A C17A C18A 0.0(10) . .
C15A C16A C17A C18A 179.6(7) . .
C24A C23A C22A O7A 178.8(6) . .
C24A C23A C22A C21A 2.2(10) . .
C25A O7A C22A C23A -1.3(11) . .
C25A O7A C22A C21A 175.5(7) . .
C20A C21A C22A C23A 177.9(7) . .
C16A C21A C22A C23A -1.3(10) . .
C20A C21A C22A O7A 1.0(10) . .
C16A C21A C22A O7A -178.2(6) . .
C28A C27A C32A C31A -2.7(9) . .
C26A C27A C32A C31A 177.3(6) . .
C28A C27A C32A C33A 178.5(6) . .
C26A C27A C32A C33A -1.5(9) . .
C16A C17A C18A C19A 2.8(13) . .
C31A C30A C29A C28A -5.5(12) . .
C27A C28A C29A C30A 1.2(11) . .
C33A C32A C31A C30A 177.4(7) . .
C27A C32A C31A C30A -1.4(11) . .
C29A C30A C31A C32A 5.6(12) . .
C17A C18A C19A C20A -5.3(14) . .
C36A O8A C33A C34A 1.6(13) . .
C36A O8A C33A C32A -175.7(8) . .
C31A C32A C33A C34A -178.6(8) . .
C27A C32A C33A C34A 0.2(11) . .
C31A C32A C33A O8A -1.2(11) . .
C27A C32A C33A O8A 177.6(6) . .
O8A C33A C34A C35A -175.8(8) . .
C32A C33A C34A C35A 1.2(13) . .
C26A C35A C34A C33A -1.3(12) . .
C18A C19A C20A C21A 4.8(13) . .
C22A C21A C20A C19A 178.7(7) . .
C16A C21A C20A C19A -2.0(11) . .
